data_7247988
loop_
_publ_author_name
'Tanioka, Masaru'
'Oyama, Masaya'
'Nakajima, Kaito'
'Mori, Minori'
'Harada, Mei'
'Matsuya, Yuji'
'Kamino, Shinichiro'

_publ_section_title
;
 Coerulein B: a water-soluble and water-compatible near-infrared
 photoredox catalyst.
;
_journal_issue 5
_journal_name_full 'Physical chemistry chemical physics : PCCP'
_journal_page_first 4474
_journal_page_last 4479
_journal_paper_doi 10.1039/d3cp05585j
_journal_volume 26
_journal_year 2024
_chemical_formula_moiety '2(C21 H9 F3 O6 S)'
_chemical_formula_sum 'C42 H18 F6 O12 S2'
_chemical_formula_weight 892.68
_chemical_name_systematic CB-OTf
_space_group_crystal_system triclinic
_space_group_IT_number 2
_space_group_name_Hall '-P 1'
_space_group_name_H-M_alt 'P -1'
_atom_sites_solution_hydrogens geom
_atom_sites_solution_primary dual
_audit_creation_date 2020-12-12
_audit_creation_method
;
Olex2 1.3-ac4
(compiled 2020.03.28 svn.rd84adfe8 for Rigaku Oxford Diffraction, GUI svn.r6032)
;
_audit_update_record
;
2023-11-16 deposited with the CCDC.	2024-01-04 downloaded from the CCDC.
;
_cell_angle_alpha 100.454(2)
_cell_angle_beta 90.274(2)
_cell_angle_gamma 98.211(2)
_cell_formula_units_Z 1
_cell_length_a 5.78110(10)
_cell_length_b 12.0613(4)
_cell_length_c 12.5328(3)
_cell_measurement_reflns_used 5663
_cell_measurement_temperature 103.15
_cell_measurement_theta_max 68.2320
_cell_measurement_theta_min 3.5420
_cell_volume 850.14(4)
_computing_cell_refinement 'CrysAlisPro 1.171.40.80a (Rigaku OD, 2020)'
_computing_data_collection 'CrysAlisPro 1.171.40.80a (Rigaku OD, 2020)'
_computing_data_reduction 'CrysAlisPro 1.171.40.80a (Rigaku OD, 2020)'
_computing_molecular_graphics 'Olex2 1.3-ac4 (Dolomanov et al., 2009)'
_computing_publication_material 'Olex2 1.3-ac4 (Dolomanov et al., 2009)'
_computing_structure_refinement 'SHELXL 2018/3 (Sheldrick, 2015)'
_computing_structure_solution 'SHELXT 2018/2 (Sheldrick, 2018)'
_diffrn_ambient_temperature 103.15
_diffrn_detector 'Hybrid Pixel Array Detector'
_diffrn_detector_area_resol_mean 10.0000
_diffrn_detector_type HyPix3000
_diffrn_measured_fraction_theta_full 0.996
_diffrn_measured_fraction_theta_max 0.991
_diffrn_measurement_details
;
List of Runs (angles in degrees, time in seconds):

  # Type    Start    End  Width  t~exp~   \w     \q     \k     \f   Frames
#--------------------------------------------------------------------------
  1  \w    -28.00  -1.00   0.50    0.30    --  -41.44  21.00  30.00   54
  2  \w    -55.00 -29.00   0.50    1.18    --  -95.43  50.00  30.00   52
  3  \w    -56.00 -29.00   0.50    1.18    --  -95.43  50.00   0.00   54
  4  \w    -66.00 -27.00   0.50    1.18    --  -95.43  59.00  60.00   78
  5  \w    -54.00 -27.00   0.50    1.18    --  -95.43  59.00  90.00   54
  6  \w    -57.00 -32.00   0.50    1.18    --  -95.43  50.00  90.00   50
  7  \w    -70.00 -44.00   0.50    0.30    --  -41.44 119.00  52.00   52
  8  \w    -99.00 -67.00   0.50    1.18    --  -95.43 119.00  52.00   64
  9  \w    -92.00 -28.00   0.50    1.18    --  -95.43 117.00 -60.00  128
 10  \w    -81.00 -56.00   0.50    1.18    --  -95.43 156.00-151.00   50
 11  \w    -97.00 -48.00   0.50    1.18    --  -95.43  96.00 -60.00   98
 12  \w    -57.00 -32.00   0.50    1.18    --  -95.43  50.00 -90.00   50
 13  \w    -22.00  34.00   0.50    0.30    --  -41.44  11.00-120.00  112
 14  \w     80.00 113.00   0.50    0.30    --   41.75  21.00 -60.00   66
 15  \w     72.00  98.00   0.50    0.30    --   41.75  32.00 -90.00   52
 16  \w     74.00 119.00   0.50    1.18    --   95.75  59.00 -30.00   90
 17  \w    127.00 164.00   0.50    1.18    --   95.75  59.00 -30.00   74
 18  \w    138.00 163.00   0.50    1.18    --   95.75 117.00 -90.00   50
 19  \w    107.00 134.00   0.50    1.18    --   95.75 119.00  52.00   54
 20  \w     79.00 108.00   0.50    0.30    --   41.75 138.00   0.00   58
 21  \w     67.00 108.00   0.50    0.30    --   41.75 138.00 -90.00   82
 22  \w     64.00  96.00   0.50    0.30    --   41.75 156.00-151.00   64
 23  \w     91.00 133.00   0.50    1.18    --   95.75 117.00 -90.00   84
 24  \w     29.00  65.00   0.50    0.30    --   41.75  32.00 -90.00   72
 25  \w     26.00  52.00   0.50    0.30    --   41.75  21.00 -60.00   52
 26  \w     31.00  57.00   0.50    1.18    --   95.75 -50.00-150.00   52
 27  \w     51.00 106.00   0.50    1.18    --   95.75 -77.00-180.00  110
 28  \w     85.00 110.00   0.50    1.18    --   95.75-117.00-120.00   50
 29  \w     65.00  94.00   0.50    1.18    --   95.75-117.00-150.00   58
 30  \w     41.00  68.00   0.50    1.18    --   95.75 -59.00-120.00   54
 31  \w     29.00  54.00   0.50    1.18    --   95.75 -50.00-180.00   50
 32  \w     30.00  67.00   0.50    1.18    --   95.75 -59.00-180.00   74
 33  \w     34.00  60.00   0.50    1.18    --   95.75-117.00-150.00   52
 34  \w     24.00  49.00   0.50    0.30    --   41.75-119.00 -32.00   50
 35  \w     48.00  73.00   0.50    1.18    --   95.75-119.00 -32.00   50
 36  \w     63.00  92.00   0.50    1.18    --   95.75 -77.00 -30.00   58
 37  \w     33.00  65.00   0.50    1.18    --   95.75 -59.00  30.00   64
 38  \w     31.00 106.00   0.50    1.18    --   95.75 -77.00   0.00  150
 39  \w     39.00  99.00   0.50    1.18    --   95.75-117.00 150.00  120
 40  \w     57.00  82.00   0.50    1.18    --   95.75-156.00 171.00   50
 41  \w     58.00 107.00   0.50    0.30    --   41.75-156.00 171.00   98
 42  \w     29.00  54.00   0.50    1.18    --   95.75 -50.00 120.00   50
 43  \w     29.00  83.00   0.50    1.18    --   95.75 -68.00 120.00  108
 44  \w     -9.00  35.00   0.50    0.30    --   41.75 -54.00   0.00   88
 45  \w    -25.00  14.00   0.50    0.30    --   41.75 -32.00  60.00   78
 46  \w    -88.00 -60.00   0.50    0.30    --  -41.44-156.00 171.00   56
 47  \w    -81.00 -18.00   0.50    0.30    --  -41.44 -77.00-180.00  126
 48  \w    -99.00 -67.00   0.50    0.30    --  -41.44-138.00-150.00   64
 49  \w   -109.00 -84.00   0.50    0.30    --  -41.44-138.00 -90.00   50
 50  \w   -124.00 -99.00   0.50    1.18    --  -95.43-119.00 -32.00   50
 51  \w   -137.00 -76.00   0.50    1.18    --  -95.43 -50.00  60.00  122
 52  \w   -162.00 -91.00   0.50    1.18    --  -95.43 -42.00   0.00  142
 53  \w   -149.00 -83.00   0.50    1.18    --  -95.43 -42.00 -90.00  132
 54  \w   -128.00 -83.00   0.50    1.18    --  -95.43 -25.00-180.00   90
 55  \w   -160.00 -81.00   0.50    1.18    --  -95.43 -50.00-120.00  158
 56  \w   -142.00 -78.00   0.50    1.18    --  -95.43 -86.00 -30.00  128
 57  \w    -94.00 -68.00   0.50    0.30    --  -41.44 156.00-151.00   52
;
_diffrn_measurement_device 'four-circle diffractometer'
_diffrn_measurement_device_type 'XtaLAB Synergy, Single source at home/near, HyPix3000'
_diffrn_measurement_method '\w scans'
_diffrn_orient_matrix_type 'CrysAlisPro convention (1999,Acta A55,543-557)'
_diffrn_orient_matrix_UB_11 0.0170666000
_diffrn_orient_matrix_UB_12 -0.0464582000
_diffrn_orient_matrix_UB_13 -0.1221514000
_diffrn_orient_matrix_UB_21 0.0455981000
_diffrn_orient_matrix_UB_22 0.1227905000
_diffrn_orient_matrix_UB_23 -0.0217846000
_diffrn_orient_matrix_UB_31 0.2649392000
_diffrn_orient_matrix_UB_32 0.0013639000
_diffrn_orient_matrix_UB_33 0.0156275000
_diffrn_radiation_monochromator mirror
_diffrn_radiation_probe x-ray
_diffrn_radiation_type 'Cu K\a'
_diffrn_radiation_wavelength 1.54184
_diffrn_reflns_av_R_equivalents 0.0334
_diffrn_reflns_av_unetI/netI 0.0379
_diffrn_reflns_Laue_measured_fraction_full 0.996
_diffrn_reflns_Laue_measured_fraction_max 0.991
_diffrn_reflns_limit_h_max 6
_diffrn_reflns_limit_h_min -5
_diffrn_reflns_limit_k_max 14
_diffrn_reflns_limit_k_min -14
_diffrn_reflns_limit_l_max 14
_diffrn_reflns_limit_l_min -15
_diffrn_reflns_number 7226
_diffrn_reflns_point_group_measured_fraction_full 0.996
_diffrn_reflns_point_group_measured_fraction_max 0.991
_diffrn_reflns_theta_full 67.684
_diffrn_reflns_theta_max 68.300
_diffrn_reflns_theta_min 3.588
_diffrn_source 'micro-focus sealed X-ray tube'
_diffrn_source_type 'PhotonJet (Cu) X-ray Source'
_exptl_absorpt_coefficient_mu 2.395
_exptl_absorpt_correction_T_max 1.000
_exptl_absorpt_correction_T_min 0.298
_exptl_absorpt_correction_type gaussian
_exptl_absorpt_process_details
;
CrysAlisPro 1.171.40.80a (Rigaku Oxford Diffraction, 2020)
Numerical absorption correction based on gaussian integration over
			a multifaceted crystal model
Empirical absorption correction using spherical harmonics,
 implemented in SCALE3 ABSPACK scaling algorithm.
;
_exptl_crystal_colour 'clear light red'
_exptl_crystal_colour_lustre clear
_exptl_crystal_colour_modifier light
_exptl_crystal_colour_primary red
_exptl_crystal_density_diffrn 1.744
_exptl_crystal_description plate
_exptl_crystal_F_000 452
_exptl_crystal_recrystallization_method 'Re-crystallisation from solvent: CHCl3/Et2O'
_exptl_crystal_size_max 0.797
_exptl_crystal_size_mid 0.153
_exptl_crystal_size_min 0.061
_refine_diff_density_max 0.305
_refine_diff_density_min -0.374
_refine_diff_density_rms 0.055
_refine_ls_extinction_coef 0.0011(4)
_refine_ls_extinction_expression Fc^*^=kFc[1+0.001xFc^2^\l^3^/sin(2\q)]^-1/4^
_refine_ls_extinction_method 'SHELXL-2018/3 (Sheldrick 2018)'
_refine_ls_goodness_of_fit_ref 1.046
_refine_ls_hydrogen_treatment constr
_refine_ls_matrix_type full
_refine_ls_number_parameters 281
_refine_ls_number_reflns 3076
_refine_ls_number_restraints 0
_refine_ls_restrained_S_all 1.046
_refine_ls_R_factor_all 0.0349
_refine_ls_R_factor_gt 0.0332
_refine_ls_shift/su_max 0.032
_refine_ls_shift/su_mean 0.003
_refine_ls_structure_factor_coef Fsqd
_refine_ls_weighting_details 'w=1/[\s^2^(Fo^2^)+(0.0490P)^2^+0.2755P] where P=(Fo^2^+2Fc^2^)/3'
_refine_ls_weighting_scheme calc
_refine_ls_wR_factor_gt 0.0887
_refine_ls_wR_factor_ref 0.0904
_reflns_Friedel_coverage 0.000
_reflns_number_gt 2865
_reflns_number_total 3076
_reflns_threshold_expression 'I > 2\s(I)'
_cod_data_source_file d3cp05585j2.cif
_cod_data_source_block exp_29
_cod_depositor_comments 'Adding full bibliography for 7247986--7247988.cif.'
_cod_database_code 7247988
_shelx_shelxl_version_number 2018/3
_chemical_oxdiff_formula 'C42 H18 F6 O12 S2 '
_shelx_space_group_comment
;
The symmetry employed for this shelxl refinement is uniquely defined
by the following loop, which should always be used as a source of
symmetry information in preference to the above space-group names.
They are only intended as comments.
;
_reflns_odcompleteness_completeness 99.93
_reflns_odcompleteness_iscentric 1
_reflns_odcompleteness_theta 66.97
_olex2_refinement_description
;
1. Fixed Uiso
 At 1.2 times of:
  All C(H) groups
2.a Aromatic/amide H refined with riding coordinates:
 C12(H12), C2(H2), C15(H15), C5(H5), C10(H10), C4(H4), C18(H18), C17(H17),
 C16(H16)
;
_olex2_submission_special_instructions 'No special instructions were received'
_oxdiff_exptl_absorpt_empirical_details
;
Empirical correction (ABSPACK) includes:
- Absorption correction using spherical harmonics
- Frame scaling
;
_oxdiff_exptl_absorpt_empirical_full_max 1.393
_oxdiff_exptl_absorpt_empirical_full_min 0.806

loop_
_space_group_symop_operation_xyz
'x, y, z'
'-x, -y, -z'

loop_
_atom_site_label
_atom_site_type_symbol
_atom_site_fract_x
_atom_site_fract_y
_atom_site_fract_z
_atom_site_U_iso_or_equiv
_atom_site_adp_type
_atom_site_occupancy
_atom_site_site_symmetry_order
_atom_site_calc_flag
_atom_site_refinement_flags_posn
_atom_site_refinement_flags_adp
_atom_site_refinement_flags_occupancy
_atom_site_disorder_assembly
_atom_site_disorder_group
S1 S 0.20913(6) 0.23045(3) 0.05312(3) 0.01824(13) Uani 1 1 d . . . . .
F2 F 0.54881(16) 0.14267(9) 0.12889(8) 0.0282(2) Uani 1 1 d . . . . .
F1 F 0.66208(16) 0.28547(9) 0.05119(9) 0.0342(3) Uani 1 1 d . . . . .
F3 F 0.52476(18) 0.12237(9) -0.04546(8) 0.0343(3) Uani 1 1 d . . . . .
O1 O 0.67858(17) 0.38811(9) 0.48079(8) 0.0186(2) Uani 1 1 d . . . . .
O3 O 0.23131(18) 0.32719(9) 0.15646(8) 0.0193(2) Uani 1 1 d . . . . .
O6 O 0.17848(19) 0.28478(10) -0.03548(9) 0.0254(3) Uani 1 1 d . . . . .
O4 O -0.29205(17) 0.13141(9) 0.41538(9) 0.0214(2) Uani 1 1 d . . . . .
O2 O 1.14500(18) 0.49529(10) 0.79702(9) 0.0237(3) Uani 1 1 d . . . . .
O5 O 0.06102(19) 0.13140(10) 0.06978(9) 0.0243(3) Uani 1 1 d . . . . .
C19 C -0.0581(3) 0.13951(13) 0.57304(12) 0.0177(3) Uani 1 1 d . . . . .
C6 C 0.5212(2) 0.32814(12) 0.64669(12) 0.0170(3) Uani 1 1 d . . . . .
C8 C 0.2985(2) 0.27472(12) 0.47581(12) 0.0165(3) Uani 1 1 d . . . . .
C7 C 0.3318(2) 0.26158(13) 0.58790(12) 0.0169(3) Uani 1 1 d . . . . .
C1 C 0.7051(3) 0.38730(12) 0.58957(12) 0.0170(3) Uani 1 1 d . . . . .
C9 C 0.0914(3) 0.22968(12) 0.41469(12) 0.0174(3) Uani 1 1 d . . . . .
C12 C 0.4560(3) 0.35240(13) 0.31976(12) 0.0182(3) Uani 1 1 d . . . . .
H12 H 0.579562 0.393652 0.286933 0.022 Uiso 1 1 calc R U . . .
C13 C 0.4746(2) 0.33801(12) 0.42625(12) 0.0170(3) Uani 1 1 d . . . . .
C2 C 0.9117(2) 0.43978(13) 0.63714(12) 0.0185(3) Uani 1 1 d . . . . .
H2 H 1.029181 0.472077 0.594492 0.022 Uiso 1 1 calc R U . . .
C11 C 0.2498(3) 0.30409(13) 0.26327(12) 0.0179(3) Uani 1 1 d . . . . .
C14 C 0.1590(2) 0.17918(12) 0.62961(12) 0.0170(3) Uani 1 1 d . . . . .
C20 C -0.1049(2) 0.16494(12) 0.46432(12) 0.0173(3) Uani 1 1 d . . . . .
C15 C 0.2041(3) 0.13303(13) 0.72132(12) 0.0197(3) Uani 1 1 d . . . . .
H15 H 0.354409 0.151906 0.756232 0.024 Uiso 1 1 calc R U . . .
C3 C 0.9567(3) 0.44756(13) 0.75203(13) 0.0189(3) Uani 1 1 d . . . . .
C5 C 0.5595(3) 0.34739(13) 0.76367(12) 0.0191(3) Uani 1 1 d . . . . .
H5 H 0.436844 0.320247 0.806732 0.023 Uiso 1 1 calc R U . . .
C10 C 0.0635(3) 0.24538(13) 0.30815(12) 0.0180(3) Uani 1 1 d . . . . .
H10 H -0.078646 0.216710 0.267773 0.022 Uiso 1 1 calc R U . . .
C4 C 0.7607(3) 0.40189(13) 0.81343(13) 0.0205(3) Uani 1 1 d . . . . .
H4 H 0.776995 0.411191 0.890127 0.025 Uiso 1 1 calc R U . . .
C18 C -0.2298(3) 0.06705(13) 0.61548(13) 0.0199(3) Uani 1 1 d . . . . .
H18 H -0.377148 0.043129 0.578413 0.024 Uiso 1 1 calc R U . . .
C17 C -0.1872(3) 0.02990(13) 0.71075(13) 0.0221(3) Uani 1 1 d . . . . .
H17 H -0.307307 -0.016052 0.741043 0.026 Uiso 1 1 calc R U . . .
C16 C 0.0325(3) 0.06017(13) 0.76201(13) 0.0220(3) Uani 1 1 d . . . . .
H16 H 0.065572 0.030983 0.825009 0.026 Uiso 1 1 calc R U . . .
C21 C 0.5078(3) 0.19349(14) 0.04706(13) 0.0226(3) Uani 1 1 d . . . . .

loop_
_atom_site_aniso_label
_atom_site_aniso_U_11
_atom_site_aniso_U_22
_atom_site_aniso_U_33
_atom_site_aniso_U_23
_atom_site_aniso_U_13
_atom_site_aniso_U_12
S1 0.0151(2) 0.0226(2) 0.0160(2) 0.00315(15) 0.00175(13) -0.00010(14)
F2 0.0237(5) 0.0372(6) 0.0263(5) 0.0098(4) 0.0025(4) 0.0088(4)
F1 0.0173(5) 0.0334(6) 0.0513(7) 0.0114(5) 0.0073(4) -0.0030(4)
F3 0.0341(6) 0.0437(6) 0.0245(5) -0.0026(4) 0.0061(4) 0.0147(5)
O1 0.0143(5) 0.0226(5) 0.0171(5) 0.0039(4) 0.0009(4) -0.0040(4)
O3 0.0203(5) 0.0197(5) 0.0177(5) 0.0044(4) 0.0022(4) 0.0015(4)
O6 0.0240(6) 0.0336(7) 0.0190(6) 0.0069(5) 0.0019(4) 0.0030(5)
O4 0.0141(5) 0.0251(6) 0.0235(6) 0.0041(4) 0.0006(4) -0.0018(4)
O2 0.0157(5) 0.0282(6) 0.0250(6) 0.0047(5) -0.0026(4) -0.0044(4)
O5 0.0213(5) 0.0259(6) 0.0227(6) 0.0015(5) 0.0025(4) -0.0037(4)
C19 0.0159(7) 0.0164(7) 0.0197(7) 0.0011(6) 0.0048(6) 0.0015(5)
C6 0.0141(7) 0.0167(7) 0.0200(7) 0.0031(6) 0.0029(5) 0.0013(5)
C8 0.0138(7) 0.0161(7) 0.0192(7) 0.0015(6) 0.0037(5) 0.0024(5)
C7 0.0139(7) 0.0164(7) 0.0204(7) 0.0024(6) 0.0051(5) 0.0027(5)
C1 0.0167(7) 0.0160(7) 0.0183(7) 0.0026(6) 0.0037(6) 0.0025(5)
C9 0.0161(7) 0.0158(7) 0.0195(7) 0.0015(6) 0.0042(6) 0.0017(5)
C12 0.0157(7) 0.0178(7) 0.0202(7) 0.0029(6) 0.0050(6) 0.0004(5)
C13 0.0125(7) 0.0166(7) 0.0202(7) 0.0005(6) 0.0017(5) 0.0007(5)
C2 0.0139(7) 0.0191(7) 0.0217(8) 0.0042(6) 0.0033(6) -0.0006(5)
C11 0.0195(7) 0.0186(7) 0.0160(7) 0.0028(6) 0.0030(6) 0.0038(6)
C14 0.0148(7) 0.0162(7) 0.0187(7) 0.0012(6) 0.0048(5) 0.0008(5)
C20 0.0131(7) 0.0166(7) 0.0208(7) 0.0002(6) 0.0041(6) 0.0014(5)
C15 0.0180(7) 0.0189(7) 0.0205(7) 0.0015(6) 0.0025(6) -0.0004(6)
C3 0.0152(7) 0.0172(7) 0.0236(8) 0.0035(6) 0.0010(6) 0.0008(5)
C5 0.0168(7) 0.0196(7) 0.0202(8) 0.0041(6) 0.0039(6) -0.0007(6)
C10 0.0144(7) 0.0182(7) 0.0203(7) 0.0015(6) 0.0012(6) 0.0014(5)
C4 0.0205(7) 0.0218(8) 0.0186(7) 0.0040(6) 0.0017(6) 0.0007(6)
C18 0.0137(7) 0.0199(7) 0.0241(8) 0.0010(6) 0.0050(6) -0.0006(6)
C17 0.0219(8) 0.0188(7) 0.0237(8) 0.0034(6) 0.0084(6) -0.0027(6)
C16 0.0252(8) 0.0206(8) 0.0199(8) 0.0051(6) 0.0038(6) 0.0002(6)
C21 0.0181(7) 0.0277(8) 0.0215(8) 0.0035(6) 0.0044(6) 0.0022(6)

loop_
_atom_type_symbol
_atom_type_description
_atom_type_scat_dispersion_real
_atom_type_scat_dispersion_imag
_atom_type_scat_source
C C 0.0181 0.0091 'International Tables Vol C Tables 4.2.6.8 and 6.1.1.4'
H H 0.0000 0.0000 'International Tables Vol C Tables 4.2.6.8 and 6.1.1.4'
F F 0.0727 0.0534 'International Tables Vol C Tables 4.2.6.8 and 6.1.1.4'
O O 0.0492 0.0322 'International Tables Vol C Tables 4.2.6.8 and 6.1.1.4'
S S 0.3331 0.5567 'International Tables Vol C Tables 4.2.6.8 and 6.1.1.4'

loop_
_exptl_crystal_face_index_h
_exptl_crystal_face_index_k
_exptl_crystal_face_index_l
_exptl_crystal_face_perp_dist
4 -1 1 0.4493
0 7 -5 0.0768
-4 0 0 0.3926
0 -7 5 0.0694
4 -1 1 0.4493
0 7 1 0.0843
-4 1 -1 0.3838
0 -7 -1 0.0712
0 -4 -6 0.0339
0 4 6 0.0583
0 0 8 0.0320
0 0 -8 0.0132
0 0 -8 0.0188

loop_
_geom_angle_atom_site_label_1
_geom_angle_atom_site_label_2
_geom_angle_atom_site_label_3
_geom_angle
_geom_angle_site_symmetry_1
_geom_angle_site_symmetry_3
_geom_angle_publ_flag
O3 S1 C21 101.30(7) . . ?
O6 S1 O3 105.62(6) . . ?
O6 S1 O5 122.85(7) . . ?
O6 S1 C21 106.97(7) . . ?
O5 S1 O3 111.86(6) . . ?
O5 S1 C21 106.10(7) . . ?
C13 O1 C1 120.07(11) . . ?
C11 O3 S1 122.22(9) . . ?
C14 C19 C20 121.87(13) . . ?
C18 C19 C14 120.18(14) . . ?
C18 C19 C20 117.78(13) . . ?
C7 C6 C1 119.22(13) . . ?
C7 C6 C5 126.45(13) . . ?
C5 C6 C1 114.33(13) . . ?
C9 C8 C7 122.79(13) . . ?
C13 C8 C7 119.82(13) . . ?
C13 C8 C9 117.36(14) . . ?
C6 C7 C8 117.48(13) . . ?
C6 C7 C14 125.37(14) . . ?
C8 C7 C14 117.14(13) . . ?
O1 C1 C6 120.55(13) . . ?
C2 C1 O1 116.05(13) . . ?
C2 C1 C6 123.35(14) . . ?
C8 C9 C20 119.78(13) . . ?
C10 C9 C8 121.39(13) . . ?
C10 C9 C20 118.83(13) . . ?
C13 C12 H12 121.5 . . ?
C11 C12 H12 121.5 . . ?
C11 C12 C13 116.97(13) . . ?
O1 C13 C8 121.35(13) . . ?
O1 C13 C12 115.81(13) . . ?
C12 C13 C8 122.83(13) . . ?
C1 C2 H2 119.5 . . ?
C1 C2 C3 120.98(13) . . ?
C3 C2 H2 119.5 . . ?
C12 C11 O3 115.24(13) . . ?
C12 C11 C10 123.61(14) . . ?
C10 C11 O3 120.92(13) . . ?
C19 C14 C7 119.60(13) . . ?
C15 C14 C19 117.64(13) . . ?
C15 C14 C7 122.68(13) . . ?
O4 C20 C19 122.16(13) . . ?
O4 C20 C9 120.97(14) . . ?
C19 C20 C9 116.81(12) . . ?
C14 C15 H15 119.4 . . ?
C16 C15 C14 121.18(14) . . ?
C16 C15 H15 119.4 . . ?
O2 C3 C2 121.88(13) . . ?
O2 C3 C4 121.94(14) . . ?
C2 C3 C4 116.07(13) . . ?
C6 C5 H5 118.6 . . ?
C4 C5 C6 122.76(14) . . ?
C4 C5 H5 118.6 . . ?
C9 C10 H10 121.1 . . ?
C11 C10 C9 117.73(13) . . ?
C11 C10 H10 121.1 . . ?
C3 C4 H4 119.2 . . ?
C5 C4 C3 121.56(14) . . ?
C5 C4 H4 119.2 . . ?
C19 C18 H18 119.6 . . ?
C17 C18 C19 120.71(14) . . ?
C17 C18 H18 119.6 . . ?
C18 C17 H17 120.2 . . ?
C18 C17 C16 119.61(14) . . ?
C16 C17 H17 120.2 . . ?
C15 C16 C17 120.21(14) . . ?
C15 C16 H16 119.9 . . ?
C17 C16 H16 119.9 . . ?
F2 C21 S1 110.08(10) . . ?
F2 C21 F3 109.01(13) . . ?
F1 C21 S1 110.42(11) . . ?
F1 C21 F2 109.50(13) . . ?
F1 C21 F3 109.62(13) . . ?
F3 C21 S1 108.18(11) . . ?

loop_
_geom_bond_atom_site_label_1
_geom_bond_atom_site_label_2
_geom_bond_distance
_geom_bond_site_symmetry_2
_geom_bond_publ_flag
S1 O3 1.5693(11) . ?
S1 O6 1.4103(12) . ?
S1 O5 1.4156(11) . ?
S1 C21 1.8424(16) . ?
F2 C21 1.3233(19) . ?
F1 C21 1.3134(19) . ?
F3 C21 1.3245(19) . ?
O1 C1 1.3731(18) . ?
O1 C13 1.3646(18) . ?
O3 C11 1.4224(18) . ?
O4 C20 1.2201(18) . ?
O2 C3 1.2376(19) . ?
C19 C14 1.416(2) . ?
C19 C20 1.482(2) . ?
C19 C18 1.399(2) . ?
C6 C7 1.383(2) . ?
C6 C1 1.459(2) . ?
C6 C5 1.453(2) . ?
C8 C7 1.457(2) . ?
C8 C9 1.404(2) . ?
C8 C13 1.400(2) . ?
C7 C14 1.473(2) . ?
C1 C2 1.350(2) . ?
C9 C20 1.488(2) . ?
C9 C10 1.394(2) . ?
C12 H12 0.9500 . ?
C12 C13 1.382(2) . ?
C12 C11 1.381(2) . ?
C2 H2 0.9500 . ?
C2 C3 1.446(2) . ?
C11 C10 1.382(2) . ?
C14 C15 1.403(2) . ?
C15 H15 0.9500 . ?
C15 C16 1.391(2) . ?
C3 C4 1.471(2) . ?
C5 H5 0.9500 . ?
C5 C4 1.342(2) . ?
C10 H10 0.9500 . ?
C4 H4 0.9500 . ?
C18 H18 0.9500 . ?
C18 C17 1.382(2) . ?
C17 H17 0.9500 . ?
C17 C16 1.391(2) . ?
C16 H16 0.9500 . ?

loop_
_geom_torsion_atom_site_label_1
_geom_torsion_atom_site_label_2
_geom_torsion_atom_site_label_3
_geom_torsion_atom_site_label_4
_geom_torsion
_geom_torsion_site_symmetry_1
_geom_torsion_site_symmetry_2
_geom_torsion_site_symmetry_3
_geom_torsion_site_symmetry_4
_geom_torsion_publ_flag
S1 O3 C11 C12 117.02(13) . . . . ?
S1 O3 C11 C10 -68.22(16) . . . . ?
O1 C1 C2 C3 177.98(13) . . . . ?
O3 S1 C21 F2 69.18(12) . . . . ?
O3 S1 C21 F1 -51.83(12) . . . . ?
O3 S1 C21 F3 -171.79(10) . . . . ?
O3 C11 C10 C9 -177.60(13) . . . . ?
O6 S1 O3 C11 175.99(10) . . . . ?
O6 S1 C21 F2 179.55(10) . . . . ?
O6 S1 C21 F1 58.53(13) . . . . ?
O6 S1 C21 F3 -61.43(13) . . . . ?
O2 C3 C4 C5 -178.08(15) . . . . ?
O5 S1 O3 C11 40.02(12) . . . . ?
O5 S1 C21 F2 -47.74(13) . . . . ?
O5 S1 C21 F1 -168.75(11) . . . . ?
O5 S1 C21 F3 71.28(12) . . . . ?
C19 C14 C15 C16 -6.7(2) . . . . ?
C19 C18 C17 C16 -3.3(2) . . . . ?
C6 C7 C14 C19 162.94(14) . . . . ?
C6 C7 C14 C15 -20.3(2) . . . . ?
C6 C1 C2 C3 -4.6(2) . . . . ?
C6 C5 C4 C3 0.9(2) . . . . ?
C8 C7 C14 C19 -16.4(2) . . . . ?
C8 C7 C14 C15 160.40(14) . . . . ?
C8 C9 C20 O4 175.16(14) . . . . ?
C8 C9 C20 C19 -7.3(2) . . . . ?
C8 C9 C10 C11 1.9(2) . . . . ?
C7 C6 C1 O1 7.6(2) . . . . ?
C7 C6 C1 C2 -169.70(14) . . . . ?
C7 C6 C5 C4 171.72(15) . . . . ?
C7 C8 C9 C20 -0.3(2) . . . . ?
C7 C8 C9 C10 178.90(13) . . . . ?
C7 C8 C13 O1 0.1(2) . . . . ?
C7 C8 C13 C12 178.97(14) . . . . ?
C7 C14 C15 C16 176.47(14) . . . . ?
C1 O1 C13 C8 -6.8(2) . . . . ?
C1 O1 C13 C12 174.17(12) . . . . ?
C1 C6 C7 C8 -13.9(2) . . . . ?
C1 C6 C7 C14 166.82(13) . . . . ?
C1 C6 C5 C4 -8.7(2) . . . . ?
C1 C2 C3 O2 179.97(14) . . . . ?
C1 C2 C3 C4 -3.7(2) . . . . ?
C9 C8 C7 C6 -167.20(13) . . . . ?
C9 C8 C7 C14 12.2(2) . . . . ?
C9 C8 C13 O1 177.81(13) . . . . ?
C9 C8 C13 C12 -3.3(2) . . . . ?
C12 C11 C10 C9 -3.3(2) . . . . ?
C13 O1 C1 C6 3.1(2) . . . . ?
C13 O1 C1 C2 -179.38(13) . . . . ?
C13 C8 C7 C6 10.4(2) . . . . ?
C13 C8 C7 C14 -170.21(13) . . . . ?
C13 C8 C9 C20 -177.98(13) . . . . ?
C13 C8 C9 C10 1.2(2) . . . . ?
C13 C12 C11 O3 175.98(12) . . . . ?
C13 C12 C11 C10 1.4(2) . . . . ?
C2 C3 C4 C5 5.6(2) . . . . ?
C11 C12 C13 O1 -178.99(12) . . . . ?
C11 C12 C13 C8 2.0(2) . . . . ?
C14 C19 C20 O4 -179.66(14) . . . . ?
C14 C19 C20 C9 2.9(2) . . . . ?
C14 C19 C18 C17 -2.4(2) . . . . ?
C14 C15 C16 C17 1.2(2) . . . . ?
C20 C19 C14 C7 9.1(2) . . . . ?
C20 C19 C14 C15 -167.82(13) . . . . ?
C20 C19 C18 C17 172.88(13) . . . . ?
C20 C9 C10 C11 -178.91(13) . . . . ?
C5 C6 C7 C8 165.71(14) . . . . ?
C5 C6 C7 C14 -13.6(2) . . . . ?
C5 C6 C1 O1 -172.06(13) . . . . ?
C5 C6 C1 C2 10.7(2) . . . . ?
C10 C9 C20 O4 -4.1(2) . . . . ?
C10 C9 C20 C19 173.46(13) . . . . ?
C18 C19 C14 C7 -175.82(13) . . . . ?
C18 C19 C14 C15 7.2(2) . . . . ?
C18 C19 C20 O4 5.2(2) . . . . ?
C18 C19 C20 C9 -172.32(13) . . . . ?
C18 C17 C16 C15 3.9(2) . . . . ?
C21 S1 O3 C11 -72.62(11) . . . . ?

loop_
_exptl_oxdiff_crystal_face_indexfrac_h
_exptl_oxdiff_crystal_face_indexfrac_k
_exptl_oxdiff_crystal_face_indexfrac_l
_exptl_oxdiff_crystal_face_x
_exptl_oxdiff_crystal_face_y
_exptl_oxdiff_crystal_face_z
3.7231 -1.2416 0.9791 0.0016 -0.0040 1.0000
0.0173 7.0822 -4.6021 0.2334 0.9707 -0.0577
-3.7205 0.2386 -0.3271 -0.0346 -0.1332 -0.9905
0.0024 -7.0863 4.6057 -0.2333 -0.9704 0.0629
3.7230 -1.1368 0.9693 -0.0020 0.0091 1.0000
-0.0522 7.3715 1.0911 -0.4766 0.8790 0.0133
-3.7245 1.2450 -0.9535 -0.0049 0.0038 -1.0000
0.0369 -7.3661 -1.0949 0.4766 -0.8790 -0.0174
0.0033 -3.8157 -6.2233 0.9375 -0.3328 -0.1016
-0.0564 3.8378 6.2179 -0.9388 0.3332 0.0875
-0.0644 -0.0253 8.0042 -0.9776 -0.1804 0.1080
-0.0286 0.0548 -8.0045 0.9747 0.1798 -0.1326
0.1298 0.0044 -8.0010 0.9793 0.1808 -0.0906
